data_2205216
loop_
_publ_author_name
'Ravikumar, K.'
'Sridhar, B.'
'Marthanda Murthy, M.'

_publ_section_title
;
 A stereoisomer of bharangin triacetate
;
_journal_issue 3
_journal_name_full 'Acta Crystallographica Section E'
_journal_page_first o687
_journal_page_last o689
_journal_paper_doi 10.1107/S1600536805004617
_journal_volume 61
_journal_year 2005
_chemical_formula_iupac 'C26 H32 O8'
_chemical_formula_moiety 'C26 H32 O8'
_chemical_formula_sum 'C26 H32 O8'
_chemical_formula_weight 472.52
_chemical_name_common 'Bharangin triacetate'
_chemical_name_systematic
;
6,10-bis(acetyloxy)-8-isopropyl-4,4,11a-trimethyl-2-oxo-2,3,4,6,11,11a-
hexahydrobenzo[5,6]cyclohepta[1,2-b]pyran-9-yl acetate
;
_space_group_IT_number 19
_symmetry_cell_setting orthorhombic
_symmetry_space_group_name_Hall 'P 2ac 2ab'
_symmetry_space_group_name_H-M 'P 21 21 21'
_atom_sites_solution_hydrogens geom
_atom_sites_solution_primary direct
_atom_sites_solution_secondary difmap
_audit_creation_method SHELXL-97
_cell_angle_alpha 90.00
_cell_angle_beta 90.00
_cell_angle_gamma 90.00
_cell_formula_units_Z 4
_cell_length_a 8.1986(5)
_cell_length_b 14.0252(9)
_cell_length_c 23.4820(10)
_cell_measurement_reflns_used 5772
_cell_measurement_temperature 273(2)
_cell_measurement_theta_max 21.55
_cell_measurement_theta_min 2.49
_cell_volume 2700.1(3)
_computing_cell_refinement 'SAINT (Bruker, 2001)'
_computing_data_collection 'SMART (Bruker, 2001)'
_computing_data_reduction SAINT
_computing_molecular_graphics 'SHELXTL/PC (Sheldrick, 1990)'
_computing_publication_material 'SHELXL97 and PARST (Nardelli, 1995)'
_computing_structure_refinement 'SHELXL97 (Sheldrick, 1997)'
_computing_structure_solution 'SHELXS97 (Sheldrick, 1997)'
_diffrn_ambient_temperature 273(2)
_diffrn_measured_fraction_theta_full 1.000
_diffrn_measured_fraction_theta_max 1.000
_diffrn_measurement_device 'Bruker SMART APEX CCD area-detector'
_diffrn_measurement_device_type 'CCD Area Detector'
_diffrn_measurement_method \w
_diffrn_radiation_monochromator graphite
_diffrn_radiation_source 'fine-focus sealed tube'
_diffrn_radiation_type MoK\a
_diffrn_radiation_wavelength 0.71073
_diffrn_reflns_av_R_equivalents 0.0317
_diffrn_reflns_av_sigmaI/netI 0.0192
_diffrn_reflns_limit_h_max 9
_diffrn_reflns_limit_h_min -9
_diffrn_reflns_limit_k_max 16
_diffrn_reflns_limit_k_min -16
_diffrn_reflns_limit_l_max 27
_diffrn_reflns_limit_l_min -27
_diffrn_reflns_number 19633
_diffrn_reflns_theta_full 25.00
_diffrn_reflns_theta_max 24.99
_diffrn_reflns_theta_min 1.69
_diffrn_standards_number 0
_exptl_absorpt_coefficient_mu 0.086
_exptl_absorpt_correction_type none
_exptl_crystal_colour colorless
_exptl_crystal_density_diffrn 1.162
_exptl_crystal_density_method 'not measured'
_exptl_crystal_description needle
_exptl_crystal_F_000 1008
_exptl_crystal_size_max 0.27
_exptl_crystal_size_mid 0.15
_exptl_crystal_size_min 0.10
_refine_diff_density_max 0.285
_refine_diff_density_min -0.301
_refine_ls_extinction_method none
_refine_ls_goodness_of_fit_ref 1.103
_refine_ls_hydrogen_treatment constr
_refine_ls_matrix_type full
_refine_ls_number_parameters 308
_refine_ls_number_reflns 2719
_refine_ls_number_restraints 44
_refine_ls_restrained_S_all 1.110
_refine_ls_R_factor_all 0.0632
_refine_ls_R_factor_gt 0.0596
_refine_ls_shift/su_max 0.000
_refine_ls_shift/su_mean 0.000
_refine_ls_structure_factor_coef Fsqd
_refine_ls_weighting_details 'calc w = 1/[\s^2^(Fo^2^)+(0.0888P)^2^+1.0606P] where P = (Fo^2^+2Fc^2^)/3'
_refine_ls_weighting_scheme calc
_refine_ls_wR_factor_gt 0.1551
_refine_ls_wR_factor_ref 0.1580
_reflns_number_gt 2554
_reflns_number_total 2719
_reflns_threshold_expression I>2\s(I)
_cod_data_source_file bt6602.cif
_cod_data_source_block III
_cod_database_code 2205216
_cod_database_fobs_code 2205216

loop_
_symmetry_equiv_pos_as_xyz
'x, y, z'
'-x+1/2, -y, z+1/2'
'x+1/2, -y+1/2, -z'
'-x, y+1/2, -z+1/2'

loop_
_atom_site_label
_atom_site_fract_x
_atom_site_fract_y
_atom_site_fract_z
_atom_site_U_iso_or_equiv
_atom_site_adp_type
_atom_site_calc_flag
_atom_site_refinement_flags
_atom_site_occupancy
_atom_site_disorder_assembly
_atom_site_disorder_group
_atom_site_type_symbol
O1 0.9218(4) 1.04915(18) 0.75588(12) 0.0521(7) Uani d . 1 . . O
O2 1.1214(5) 1.0795(3) 0.69701(18) 0.0867(13) Uani d . 1 . . O
O3 0.5773(3) 0.73497(16) 0.85360(10) 0.0368(6) Uani d . 1 . . O
O4 0.5227(5) 0.6842(2) 0.76589(13) 0.0678(10) Uani d . 1 . . O
O5 0.4255(4) 1.1151(2) 0.98604(13) 0.0595(8) Uani d . 1 . . O
O6 0.6763(6) 1.1290(4) 1.0202(2) 0.1040(16) Uani d . 1 . . O
O7 0.5563(3) 1.16213(17) 0.88405(12) 0.0466(7) Uani d . 1 . . O
O8 0.2926(4) 1.1653(3) 0.85900(18) 0.0749(10) Uani d . 1 . . O
C1 0.6224(4) 0.8274(2) 0.83164(14) 0.0321(7) Uani d . 1 . . C
H1 0.5567 0.8391 0.7975 0.039 Uiso calc R 1 . . H
C2 0.7983(4) 0.8245(2) 0.81362(15) 0.0350(8) Uani d . 1 . . C
H2 0.8422 0.7636 0.8102 0.042 Uiso calc R 1 . . H
C3 0.9003(4) 0.8944(2) 0.80185(14) 0.0329(7) Uani d . 1 . . C
C4 0.8617(5) 1.0004(2) 0.80712(16) 0.0362(8) Uani d . 1 . . C
C5 0.6791(5) 1.0225(2) 0.80508(15) 0.0374(8) Uani d . 1 . . C
H5A 0.6640 1.0899 0.7976 0.045 Uiso calc R 1 . . H
H5B 0.6298 0.9873 0.7740 0.045 Uiso calc R 1 . . H
C6 0.5940(4) 0.9970(2) 0.85961(15) 0.0353(7) Uani d . 1 . . C
C7 0.5752(4) 0.9014(2) 0.87532(14) 0.0357(8) Uani d . 1 . . C
C8 0.5082(5) 0.8783(3) 0.92742(17) 0.0477(10) Uani d . 1 . . C
H8 0.4941 0.8144 0.9366 0.057 Uiso calc R 1 . . H
C9 0.4612(6) 0.9469(3) 0.96636(18) 0.0570(11) Uani d . 1 B . C
C10 0.4766(5) 1.0414(3) 0.94995(17) 0.0468(9) Uani d . 1 . . C
C11 0.5401(5) 1.0649(3) 0.89755(17) 0.0427(9) Uani d . 1 . . C
C12 1.0706(5) 0.8691(3) 0.7793(2) 0.0529(10) Uani d . 1 . . C
C13 1.1707(5) 0.9602(3) 0.7675(2) 0.0578(11) Uani d . 1 . . C
H13A 1.2090 0.9861 0.8034 0.069 Uiso calc R 1 . . H
H13B 1.2654 0.9437 0.7449 0.069 Uiso calc R 1 . . H
C14 1.0750(6) 1.0338(3) 0.73731(19) 0.0549(11) Uani d . 1 . . C
C15 1.1612(6) 0.8071(5) 0.8217(4) 0.120(3) Uani d . 1 . . C
H15A 1.1713 0.8405 0.8572 0.144 Uiso calc R 1 . . H
H15B 1.2678 0.7927 0.8071 0.144 Uiso calc R 1 . . H
H15C 1.1018 0.7489 0.8275 0.144 Uiso calc R 1 . . H
C16 1.0529(8) 0.8165(4) 0.7221(3) 0.096(2) Uani d . 1 . . C
H16A 1.1587 0.7975 0.7087 0.115 Uiso calc R 1 . . H
H16B 1.0032 0.8581 0.6947 0.115 Uiso calc R 1 . . H
H16C 0.9859 0.7610 0.7272 0.115 Uiso calc R 1 . . H
C17 0.9363(6) 1.0455(3) 0.8599(2) 0.0596(11) Uani d . 1 . . C
H17A 1.0527 1.0383 0.8588 0.071 Uiso calc R 1 . . H
H17B 0.8942 1.0146 0.8933 0.071 Uiso calc R 1 . . H
H17C 0.9091 1.1120 0.8610 0.071 Uiso calc R 1 . . H
C18 0.5282(5) 0.6696(3) 0.81581(17) 0.0436(9) Uani d . 1 . . C
C19 0.4798(7) 0.5794(3) 0.8440(2) 0.0677(14) Uani d . 1 . . C
H19A 0.4055 0.5452 0.8199 0.081 Uiso calc R 1 . . H
H19B 0.4277 0.5934 0.8796 0.081 Uiso calc R 1 . . H
H19C 0.5750 0.5411 0.8507 0.081 Uiso calc R 1 . . H
C20 0.3911(12) 0.9211(5) 1.0237(3) 0.118(2) Uani d DU 1 . . C
H20B 0.3988 0.9751 1.0501 0.142 Uiso d PR 0.56 A 1 H
H20A 0.3316 0.9755 1.0397 0.142 Uiso d PR 0.44 A 2 H
C21A 0.289(2) 0.8384(9) 1.0268(5) 0.118(2) Uani d PDU 0.56 B 1 C
H21A 0.2514 0.8299 1.0652 0.178 Uiso calc PR 0.56 B 1 H
H21B 0.3492 0.7833 1.0151 0.178 Uiso calc PR 0.56 B 1 H
H21C 0.1963 0.8467 1.0021 0.178 Uiso calc PR 0.56 B 1 H
C22A 0.5460(18) 0.8967(9) 1.0620(4) 0.118(2) Uani d PDU 0.56 B 1 C
H22A 0.6191 0.9501 1.0623 0.178 Uiso calc PR 0.56 B 1 H
H22B 0.6009 0.8420 1.0467 0.178 Uiso calc PR 0.56 B 1 H
H22C 0.5111 0.8832 1.1002 0.178 Uiso calc PR 0.56 B 1 H
C21B 0.201(2) 0.9007(12) 1.0098(6) 0.118(2) Uani d PDU 0.44 B 2 C
H21D 0.1543 0.9552 0.9911 0.178 Uiso calc PR 0.44 B 2 H
H21E 0.1431 0.8888 1.0447 0.178 Uiso calc PR 0.44 B 2 H
H21F 0.1920 0.8460 0.9854 0.178 Uiso calc PR 0.44 B 2 H
C22B 0.436(3) 0.8315(11) 1.0502(6) 0.118(2) Uani d PDU 0.44 B 2 C
H22D 0.3819 0.8256 1.0862 0.178 Uiso calc PR 0.44 B 2 H
H22E 0.5523 0.8300 1.0560 0.178 Uiso calc PR 0.44 B 2 H
H22F 0.4050 0.7797 1.0258 0.178 Uiso calc PR 0.44 B 2 H
C23 0.5427(8) 1.1553(4) 1.0197(2) 0.0705(14) Uani d . 1 . . C
C24 0.4707(10) 1.2372(5) 1.0523(3) 0.106(2) Uani d . 1 . . C
H24A 0.5379 1.2510 1.0847 0.128 Uiso calc R 1 . . H
H24B 0.3629 1.2207 1.0648 0.128 Uiso calc R 1 . . H
H24C 0.4654 1.2924 1.0281 0.128 Uiso calc R 1 . . H
C25 0.4162(6) 1.2058(3) 0.86569(18) 0.0502(10) Uani d . 1 . . C
C26 0.4456(8) 1.3102(3) 0.8563(3) 0.0751(15) Uani d . 1 . . C
H26A 0.3430 1.3431 0.8547 0.090 Uiso calc R 1 . . H
H26B 0.5031 1.3192 0.8211 0.090 Uiso calc R 1 . . H
H26C 0.5096 1.3352 0.8871 0.090 Uiso calc R 1 . . H

loop_
_atom_site_aniso_label
_atom_site_aniso_U_11
_atom_site_aniso_U_22
_atom_site_aniso_U_33
_atom_site_aniso_U_12
_atom_site_aniso_U_13
_atom_site_aniso_U_23
O1 0.0598(18) 0.0363(13) 0.0603(16) 0.0041(14) 0.0199(15) 0.0112(12)
O2 0.087(3) 0.069(2) 0.104(3) 0.000(2) 0.050(2) 0.030(2)
O3 0.0407(13) 0.0292(11) 0.0405(12) -0.0042(11) -0.0016(11) -0.0015(10)
O4 0.092(2) 0.0614(19) 0.0501(18) -0.0311(19) -0.0090(16) -0.0103(14)
O5 0.068(2) 0.0526(17) 0.0573(16) 0.0086(16) 0.0135(16) -0.0184(14)
O6 0.083(3) 0.108(3) 0.121(3) 0.025(3) -0.022(3) -0.055(3)
O7 0.0445(15) 0.0285(12) 0.0669(17) -0.0004(12) 0.0092(13) -0.0066(12)
O8 0.0506(18) 0.0613(19) 0.113(3) -0.0035(17) -0.003(2) 0.014(2)
C1 0.0353(17) 0.0291(16) 0.0320(16) -0.0021(14) -0.0020(14) 0.0013(13)
C2 0.0386(19) 0.0261(16) 0.0404(18) 0.0033(15) 0.0009(15) -0.0037(14)
C3 0.0334(17) 0.0319(16) 0.0336(16) 0.0003(15) -0.0009(14) 0.0014(14)
C4 0.043(2) 0.0250(16) 0.0408(18) -0.0012(15) 0.0050(16) 0.0009(14)
C5 0.047(2) 0.0263(16) 0.0395(18) 0.0062(15) 0.0027(16) 0.0050(15)
C6 0.0326(16) 0.0331(17) 0.0401(18) 0.0026(15) 0.0004(15) 0.0009(14)
C7 0.0353(18) 0.0314(16) 0.0405(18) 0.0033(15) -0.0008(16) 0.0017(14)
C8 0.062(3) 0.0331(18) 0.048(2) -0.0075(18) 0.010(2) 0.0041(16)
C9 0.072(3) 0.051(2) 0.048(2) 0.003(2) 0.020(2) -0.0029(18)
C10 0.049(2) 0.044(2) 0.048(2) 0.0005(19) 0.0091(18) -0.0122(17)
C11 0.043(2) 0.0315(18) 0.054(2) 0.0035(17) 0.0015(18) -0.0040(16)
C12 0.037(2) 0.0358(19) 0.086(3) 0.0022(18) 0.011(2) 0.0053(19)
C13 0.040(2) 0.052(2) 0.081(3) -0.007(2) 0.015(2) 0.000(2)
C14 0.055(3) 0.041(2) 0.068(3) -0.010(2) 0.028(2) 0.003(2)
C15 0.033(2) 0.111(5) 0.218(9) 0.013(3) 0.010(4) 0.091(6)
C16 0.080(4) 0.070(3) 0.138(5) -0.019(3) 0.066(4) -0.042(3)
C17 0.053(2) 0.059(2) 0.067(3) -0.016(2) 0.002(2) -0.024(2)
C18 0.0389(19) 0.042(2) 0.050(2) -0.0069(17) 0.0011(17) -0.0046(17)
C19 0.090(4) 0.044(2) 0.070(3) -0.026(2) 0.012(3) -0.010(2)
C20 0.184(6) 0.100(3) 0.072(3) 0.003(4) 0.061(4) 0.020(3)
C21A 0.184(6) 0.100(3) 0.072(3) 0.003(4) 0.061(4) 0.020(3)
C22A 0.184(6) 0.100(3) 0.072(3) 0.003(4) 0.061(4) 0.020(3)
C21B 0.184(6) 0.100(3) 0.072(3) 0.003(4) 0.061(4) 0.020(3)
C22B 0.184(6) 0.100(3) 0.072(3) 0.003(4) 0.061(4) 0.020(3)
C23 0.083(4) 0.064(3) 0.064(3) 0.007(3) 0.002(3) -0.021(2)
C24 0.125(6) 0.094(4) 0.101(4) 0.021(4) -0.009(4) -0.054(4)
C25 0.053(2) 0.0378(19) 0.060(2) 0.010(2) 0.018(2) -0.0033(18)
C26 0.088(4) 0.040(2) 0.097(4) 0.009(3) 0.019(3) 0.007(2)

loop_
_atom_type_symbol
_atom_type_description
_atom_type_scat_dispersion_real
_atom_type_scat_dispersion_imag
_atom_type_scat_source
C C 0.0033 0.0000 'International Tables Vol C Tables 4.2.6.8 and 6.1.1.4'
H H 0.0000 0.0000 'International Tables Vol C Tables 4.2.6.8 and 6.1.1.4'
O O 0.0106 0.0000 'International Tables Vol C Tables 4.2.6.8 and 6.1.1.4'

loop_
_geom_angle_atom_site_label_1
_geom_angle_atom_site_label_2
_geom_angle_atom_site_label_3
_geom_angle
_geom_angle_publ_flag
C14 O1 C4 120.2(3) ?
C18 O3 C1 117.1(3) ?
C23 O5 C10 116.4(4) ?
C25 O7 C11 115.1(3) ?
O3 C1 C2 108.8(3) ?
O3 C1 C7 108.0(3) ?
C2 C1 C7 117.1(3) ?
O3 C1 H1 107.5 ?
C2 C1 H1 107.5 ?
C7 C1 H1 107.5 ?
C3 C2 C1 130.3(3) ?
C3 C2 H2 114.8 ?
C1 C2 H2 114.8 ?
C2 C3 C4 125.2(3) ?
C2 C3 C12 118.5(3) ?
C4 C3 C12 116.3(3) ?
O1 C4 C17 109.8(3) ?
O1 C4 C3 108.5(3) ?
C17 C4 C3 112.9(3) ?
O1 C4 C5 102.0(3) ?
C17 C4 C5 109.6(3) ?
C3 C4 C5 113.5(3) y
C6 C5 C4 112.3(3) ?
C6 C5 H5A 109.1 ?
C4 C5 H5A 109.1 ?
C6 C5 H5B 109.1 ?
C4 C5 H5B 109.1 ?
H5A C5 H5B 107.9 ?
C11 C6 C7 117.2(3) ?
C11 C6 C5 122.5(3) ?
C7 C6 C5 120.3(3) ?
C8 C7 C6 120.2(3) ?
C8 C7 C1 122.9(3) ?
C6 C7 C1 116.8(3) ?
C7 C8 C9 122.3(3) ?
C7 C8 H8 118.8 ?
C9 C8 H8 118.8 ?
C8 C9 C10 117.1(4) ?
C8 C9 C20 122.0(4) ?
C10 C9 C20 120.8(4) ?
C11 C10 C9 120.8(3) ?
C11 C10 O5 118.5(4) ?
C9 C10 O5 120.7(4) ?
C10 C11 C6 122.3(3) ?
C10 C11 O7 118.0(3) ?
C6 C11 O7 119.6(3) ?
C15 C12 C3 110.6(4) ?
C15 C12 C16 110.1(5) ?
C3 C12 C16 109.0(4) y
C15 C12 C13 109.4(4) ?
C3 C12 C13 110.7(3) ?
C16 C12 C13 106.9(4) ?
C14 C13 C12 112.5(4) ?
C14 C13 H13A 109.1 ?
C12 C13 H13A 109.1 ?
C14 C13 H13B 109.1 ?
C12 C13 H13B 109.1 ?
H13A C13 H13B 107.8 ?
O2 C14 O1 117.7(4) y
O2 C14 C13 125.5(4) y
O1 C14 C13 116.8(3) ?
C12 C15 H15A 109.5 ?
C12 C15 H15B 109.5 ?
H15A C15 H15B 109.5 ?
C12 C15 H15C 109.5 ?
H15A C15 H15C 109.5 ?
H15B C15 H15C 109.5 ?
C12 C16 H16A 109.5 ?
C12 C16 H16B 109.5 ?
H16A C16 H16B 109.5 ?
C12 C16 H16C 109.5 ?
H16A C16 H16C 109.5 ?
H16B C16 H16C 109.5 ?
C4 C17 H17A 109.5 ?
C4 C17 H17B 109.5 ?
H17A C17 H17B 109.5 ?
C4 C17 H17C 109.5 ?
H17A C17 H17C 109.5 ?
H17B C17 H17C 109.5 ?
O4 C18 O3 123.1(4) ?
O4 C18 C19 125.2(4) ?
O3 C18 C19 111.7(3) ?
C18 C19 H19A 109.5 ?
C18 C19 H19B 109.5 ?
H19A C19 H19B 109.5 ?
C18 C19 H19C 109.5 ?
H19A C19 H19C 109.5 ?
H19B C19 H19C 109.5 ?
C21A C20 C22B 55.1(10) ?
C21A C20 C9 117.5(7) ?
C22B C20 C9 119.5(8) ?
C21A C20 C22A 105.4(9) ?
C22B C20 C22A 50.8(10) ?
C9 C20 C22A 104.6(7) ?
C21A C20 C21B 45.8(8) ?
C22B C20 C21B 100.3(12) ?
C9 C20 C21B 103.2(7) ?
C22A C20 C21B 147.5(8) ?
C21A C20 H20B 129.1 ?
C22B C20 H20B 112.4 ?
C9 C20 H20B 110.8 ?
C22A C20 H20B 76.0 ?
C21B C20 H20B 109.0 ?
C21A C20 H20A 108.5 ?
C22B C20 H20A 129.6 ?
C9 C20 H20A 110.2 ?
C22A C20 H20A 110.4 ?
C21B C20 H20A 74.6 ?
H20B C20 H20A 35.8 ?
C20 C21A H21A 109.5 ?
C20 C21A H21B 109.5 ?
H21A C21A H21B 109.5 ?
C20 C21A H21C 109.5 ?
H21A C21A H21C 109.5 ?
H21B C21A H21C 109.5 ?
C20 C22A H22A 109.5 ?
C20 C22A H22B 109.5 ?
H22A C22A H22B 109.5 ?
C20 C22A H22C 109.5 ?
H22A C22A H22C 109.5 ?
H22B C22A H22C 109.5 ?
C20 C21B H21D 109.5 ?
C20 C21B H21E 109.5 ?
H21D C21B H21E 109.5 ?
C20 C21B H21F 109.5 ?
H21D C21B H21F 109.5 ?
H21E C21B H21F 109.5 ?
C20 C22B H22D 109.5 ?
C20 C22B H22E 109.5 ?
H22D C22B H22E 109.5 ?
C20 C22B H22F 109.5 ?
H22D C22B H22F 109.5 ?
H22E C22B H22F 109.5 ?
O6 C23 O5 122.7(5) ?
O6 C23 C24 127.7(6) ?
O5 C23 C24 109.5(5) ?
C23 C24 H24A 109.5 ?
C23 C24 H24B 109.5 ?
H24A C24 H24B 109.5 ?
C23 C24 H24C 109.5 ?
H24A C24 H24C 109.5 ?
H24B C24 H24C 109.5 ?
O8 C25 O7 123.4(4) ?
O8 C25 C26 126.3(5) ?
O7 C25 C26 110.3(4) ?
C25 C26 H26A 109.5 ?
C25 C26 H26B 109.5 ?
H26A C26 H26B 109.5 ?
C25 C26 H26C 109.5 ?
H26A C26 H26C 109.5 ?
H26B C26 H26C 109.5 ?

loop_
_geom_bond_atom_site_label_1
_geom_bond_atom_site_label_2
_geom_bond_distance
_geom_bond_publ_flag
O1 C14 1.346(5) y
O1 C4 1.469(4) y
O2 C14 1.205(5) y
O3 C18 1.338(4) ?
O3 C1 1.444(4) ?
O4 C18 1.191(5) ?
O5 C23 1.366(7) ?
O5 C10 1.402(5) ?
O6 C23 1.156(7) ?
O7 C25 1.372(5) ?
O7 C11 1.407(4) ?
O8 C25 1.172(5) ?
C1 C2 1.504(5) ?
C1 C7 1.509(5) ?
C1 H1 0.9800 ?
C2 C3 1.318(5) y
C2 H2 0.9300 ?
C3 C4 1.524(5) ?
C3 C12 1.535(5) ?
C4 C17 1.520(5) ?
C4 C5 1.530(5) ?
C5 C6 1.501(5) ?
C5 H5A 0.9700 ?
C5 H5B 0.9700 ?
C6 C11 1.377(5) ?
C6 C7 1.399(5) y
C7 C8 1.380(5) ?
C8 C9 1.382(6) ?
C8 H8 0.9300 ?
C9 C10 1.386(6) ?
C9 C20 1.508(7) ?
C10 C11 1.376(6) ?
C12 C15 1.516(7) ?
C12 C16 1.539(7) ?
C12 C13 1.543(6) ?
C13 C14 1.479(6) ?
C13 H13A 0.9700 ?
C13 H13B 0.9700 ?
C15 H15A 0.9600 ?
C15 H15B 0.9600 ?
C15 H15C 0.9600 ?
C16 H16A 0.9600 ?
C16 H16B 0.9600 ?
C16 H16C 0.9600 ?
C17 H17A 0.9600 ?
C17 H17B 0.9600 ?
C17 H17C 0.9600 ?
C18 C19 1.482(6) ?
C19 H19A 0.9600 ?
C19 H19B 0.9600 ?
C19 H19C 0.9600 ?
C20 C21A 1.435(13) ?
C20 C22B 1.450(14) ?
C20 C22A 1.593(14) ?
C20 C21B 1.620(16) ?
C20 H20B 0.9800 ?
C20 H20A 0.9800 ?
C21A H21A 0.9600 ?
C21A H21B 0.9600 ?
C21A H21C 0.9600 ?
C22A H22A 0.9600 ?
C22A H22B 0.9600 ?
C22A H22C 0.9600 ?
C21B H21D 0.9600 ?
C21B H21E 0.9600 ?
C21B H21F 0.9600 ?
C22B H22D 0.9600 ?
C22B H22E 0.9600 ?
C22B H22F 0.9600 ?
C23 C24 1.501(7) ?
C24 H24A 0.9600 ?
C24 H24B 0.9600 ?
C24 H24C 0.9600 ?
C25 C26 1.501(6) ?
C26 H26A 0.9600 ?
C26 H26B 0.9600 ?
C26 H26C 0.9600 ?

loop_
_geom_hbond_atom_site_label_D
_geom_hbond_atom_site_label_H
_geom_hbond_atom_site_label_A
_geom_hbond_site_symmetry_A
_geom_hbond_distance_DH
_geom_hbond_distance_HA
_geom_hbond_distance_DA
_geom_hbond_angle_DHA
C8 H8 O3 . 0.93 2.35 2.714(5) 103
C5 H5A O7 . 0.97 2.43 2.879(4) 108
C5 H5A O4 4_656 0.97 2.51 3.265(4) 134

loop_
_geom_torsion_atom_site_label_1
_geom_torsion_atom_site_label_2
_geom_torsion_atom_site_label_3
_geom_torsion_atom_site_label_4
_geom_torsion
C18 O3 C1 C2 -85.7(4)
C18 O3 C1 C7 146.3(3)
O3 C1 C2 C3 -165.1(4)
C7 C1 C2 C3 -42.4(5)
C1 C2 C3 C4 3.4(6)
C1 C2 C3 C12 -174.7(3)
C14 O1 C4 C17 74.6(4)
C14 O1 C4 C3 -49.2(4)
C14 O1 C4 C5 -169.2(3)
C2 C3 C4 O1 -135.0(4)
C12 C3 C4 O1 43.1(4)
C2 C3 C4 C17 103.0(4)
C12 C3 C4 C17 -78.8(4)
C2 C3 C4 C5 -22.4(5)
C12 C3 C4 C5 155.8(3)
O1 C4 C5 C6 -168.3(3)
C17 C4 C5 C6 -52.0(4)
C3 C4 C5 C6 75.2(4)
C4 C5 C6 C11 107.2(4)
C4 C5 C6 C7 -69.0(5)
C11 C6 C7 C8 -1.3(5)
C5 C6 C7 C8 175.1(4)
C11 C6 C7 C1 175.3(3)
C5 C6 C7 C1 -8.3(5)
O3 C1 C7 C8 2.8(5)
C2 C1 C7 C8 -120.4(4)
O3 C1 C7 C6 -173.8(3)
C2 C1 C7 C6 63.1(4)
C6 C7 C8 C9 -1.6(6)
C1 C7 C8 C9 -178.1(4)
C7 C8 C9 C10 3.1(7)
C7 C8 C9 C20 -178.7(6)
C8 C9 C10 C11 -1.6(7)
C20 C9 C10 C11 -179.8(6)
C8 C9 C10 O5 177.4(4)
C20 C9 C10 O5 -0.8(8)
C23 O5 C10 C11 -85.7(5)
C23 O5 C10 C9 95.3(5)
C9 C10 C11 C6 -1.4(7)
O5 C10 C11 C6 179.6(4)
C9 C10 C11 O7 -178.4(4)
O5 C10 C11 O7 2.6(6)
C7 C6 C11 C10 2.8(6)
C5 C6 C11 C10 -173.5(4)
C7 C6 C11 O7 179.8(3)
C5 C6 C11 O7 3.5(6)
C25 O7 C11 C10 -80.8(5)
C25 O7 C11 C6 102.1(4)
C2 C3 C12 C15 -59.2(6)
C4 C3 C12 C15 122.6(5)
C2 C3 C12 C16 62.1(5)
C4 C3 C12 C16 -116.2(4)
C2 C3 C12 C13 179.4(4)
C4 C3 C12 C13 1.1(5)
C15 C12 C13 C14 -166.9(5)
C3 C12 C13 C14 -44.7(5)
C16 C12 C13 C14 73.9(5)
C4 O1 C14 O2 -175.9(4)
C4 O1 C14 C13 5.5(5)
C12 C13 C14 O2 -134.5(5)
C12 C13 C14 O1 43.9(6)
C1 O3 C18 O4 1.0(6)
C1 O3 C18 C19 -177.9(4)
C8 C9 C20 C21A -35.7(13)
C10 C9 C20 C21A 142.5(10)
C8 C9 C20 C22B 27.8(16)
C10 C9 C20 C22B -154.1(13)
C8 C9 C20 C22A 80.7(8)
C10 C9 C20 C22A -101.1(8)
C8 C9 C20 C21B -82.4(9)
C10 C9 C20 C21B 95.7(9)
C10 O5 C23 O6 -2.2(8)
C10 O5 C23 C24 175.9(5)
C11 O7 C25 O8 -3.3(6)
C11 O7 C25 C26 176.3(3)
